data_7711947
loop_
_publ_author_name
'Schulz, Ji&#x159;&#xed;'
'Antala, Jakub'
'C&#xed;sa&#x159;ov&#xe1;, Ivana'
'&#x160;t&#x11b;pni&#x10d;ka, Petr'

_publ_section_title
;
 Beyond phosphorus: synthesis, reactivity, coordination behaviour and
 catalytic properties of 1,1'-bis(diphenylstibino)ferrocene.
;
_journal_issue 5
_journal_name_full 'Dalton transactions (Cambridge, England : 2003)'
_journal_page_first 1198
_journal_page_last 1211
_journal_paper_doi 10.1039/d2dt03770j
_journal_volume 52
_journal_year 2023
_chemical_formula_moiety 'C34 H28 Cl4 Fe Sb2'
_chemical_formula_sum 'C34 H28 Cl4 Fe Sb2'
_chemical_formula_weight 877.71
_space_group_crystal_system triclinic
_space_group_IT_number 2
_space_group_name_Hall '-P 1'
_space_group_name_H-M_alt 'P -1'
_atom_sites_solution_hydrogens geom
_atom_sites_solution_primary direct
_atom_sites_solution_secondary difmap
_audit_creation_method SHELXL-2017/1
_audit_update_record
;
2022-11-11 deposited with the CCDC.	2022-12-15 downloaded from the CCDC.
;
_cell_angle_alpha 99.319(2)
_cell_angle_beta 101.128(2)
_cell_angle_gamma 91.338(2)
_cell_formula_units_Z 4
_cell_length_a 9.2571(5)
_cell_length_b 15.2508(9)
_cell_length_c 23.3178(13)
_cell_measurement_reflns_used 9764
_cell_measurement_temperature 120(2)
_cell_measurement_theta_max 27.49
_cell_measurement_theta_min 2.58
_cell_volume 3182.4(3)
_computing_cell_refinement 'SAINT V8.40A (Bruker Nano, Inc., 2019)'
_computing_data_collection 'Bruker Instrument Service vV6.2.14'
_computing_data_reduction 'SAINT V8.40A (Bruker Nano, Inc., 2019)'
_computing_molecular_graphics 'PLATON (Spek, 2017)'
_computing_publication_material 'PLATON (Spek, 2017)'
_computing_structure_refinement 'SHELXL-2017/1 (Sheldrick, 2017)'
_computing_structure_solution 'SHELXT 2014/5 (Sheldrick, 2014)'
_diffrn_ambient_temperature 120(2)
_diffrn_measured_fraction_theta_full 0.999
_diffrn_measured_fraction_theta_max 0.997
_diffrn_measurement_device_type 'Bruker D8 VENTURE Kappa Duo with PHOTON 1000'
_diffrn_measurement_method '\f and \w scans'
_diffrn_radiation_monochromator 'Quazar Mo multilayer optic'
_diffrn_radiation_source 'I\mS micro-focus sealed tube'
_diffrn_radiation_type MoK\a
_diffrn_radiation_wavelength 0.71073
_diffrn_reflns_av_R_equivalents 0.0204
_diffrn_reflns_av_unetI/netI 0.0167
_diffrn_reflns_Laue_measured_fraction_full 0.999
_diffrn_reflns_Laue_measured_fraction_max 0.997
_diffrn_reflns_limit_h_max 12
_diffrn_reflns_limit_h_min -12
_diffrn_reflns_limit_k_max 19
_diffrn_reflns_limit_k_min -19
_diffrn_reflns_limit_l_max 30
_diffrn_reflns_limit_l_min -30
_diffrn_reflns_number 65654
_diffrn_reflns_point_group_measured_fraction_full 0.999
_diffrn_reflns_point_group_measured_fraction_max 0.997
_diffrn_reflns_theta_full 25.242
_diffrn_reflns_theta_max 27.491
_diffrn_reflns_theta_min 2.066
_exptl_absorpt_coefficient_mu 2.495
_exptl_absorpt_correction_T_max 0.83
_exptl_absorpt_correction_T_min 0.74
_exptl_absorpt_correction_type multi-scan
_exptl_absorpt_process_details 'SADABS-2016/2 - Bruker AXS'
_exptl_crystal_colour orange
_exptl_crystal_density_diffrn 1.832
_exptl_crystal_description prism
_exptl_crystal_F_000 1712
_exptl_crystal_size_max 0.22
_exptl_crystal_size_mid 0.14
_exptl_crystal_size_min 0.08
_refine_diff_density_max 0.925
_refine_diff_density_min -0.688
_refine_diff_density_rms 0.064
_refine_ls_extinction_method none
_refine_ls_goodness_of_fit_ref 1.043
_refine_ls_hydrogen_treatment constr
_refine_ls_matrix_type full
_refine_ls_number_parameters 739
_refine_ls_number_reflns 14547
_refine_ls_number_restraints 0
_refine_ls_restrained_S_all 1.043
_refine_ls_R_factor_all 0.0203
_refine_ls_R_factor_gt 0.0183
_refine_ls_shift/su_max 0.003
_refine_ls_shift/su_mean 0.000
_refine_ls_structure_factor_coef Fsqd
_refine_ls_weighting_details 'w=1/[\s^2^(Fo^2^)+(0.0152P)^2^+3.2643P] where P=(Fo^2^+2Fc^2^)/3'
_refine_ls_weighting_scheme calc
_refine_ls_wR_factor_gt 0.0425
_refine_ls_wR_factor_ref 0.0435
_reflns_Friedel_coverage 0.000
_reflns_number_gt 13700
_reflns_number_total 14547
_reflns_threshold_expression 'I > 2\s(I)'
_cod_data_source_file d2dt03770j3.cif
_cod_data_source_block ja22
_cod_depositor_comments 'Adding full bibliography for 7711945--7711966.cif.'
_cod_database_code 7711947
_shelx_shelxl_version_number 2017/1
_shelx_space_group_comment
;
The symmetry employed for this shelxl refinement is uniquely defined
by the following loop, which should always be used as a source of
symmetry information in preference to the above space-group names.
They are only intended as comments.
;
_shelx_estimated_absorpt_t_min 0.610
_shelx_estimated_absorpt_t_max 0.825

loop_
_space_group_symop_operation_xyz
'x, y, z'
'-x, -y, -z'

loop_
_atom_site_label
_atom_site_type_symbol
_atom_site_fract_x
_atom_site_fract_y
_atom_site_fract_z
_atom_site_U_iso_or_equiv
_atom_site_adp_type
_atom_site_occupancy
_atom_site_site_symmetry_order
_atom_site_calc_flag
_atom_site_refinement_flags_posn
_atom_site_refinement_flags_adp
_atom_site_refinement_flags_occupancy
_atom_site_disorder_assembly
_atom_site_disorder_group
Sb11 Sb 0.17538(2) 0.79811(2) 0.39068(2) 0.01681(3) Uani 1 1 d . . . . .
Sb12 Sb 0.83056(2) 0.69912(2) 0.59517(2) 0.01863(3) Uani 1 1 d . . . . .
Fe1 Fe 0.51241(3) 0.76009(2) 0.49124(2) 0.01596(5) Uani 1 1 d . . . . .
Cl11 Cl 0.30537(6) 0.91312(3) 0.35135(2) 0.02962(10) Uani 1 1 d . . . . .
Cl12 Cl 0.03891(5) 0.69156(3) 0.43084(2) 0.02614(10) Uani 1 1 d . . . . .
Cl13 Cl 0.94305(5) 0.83874(3) 0.58086(2) 0.02471(9) Uani 1 1 d . . . . .
Cl14 Cl 0.72491(6) 0.55415(3) 0.60595(3) 0.03457(12) Uani 1 1 d . . . . .
C101 C 0.3268(2) 0.82655(12) 0.47134(8) 0.0195(4) Uani 1 1 d . . . . .
C102 C 0.3235(2) 0.78699(14) 0.52294(9) 0.0250(4) Uani 1 1 d . . . . .
H102 H 0.251208 0.744534 0.527122 0.030 Uiso 1 1 calc R U . . .
C103 C 0.4485(2) 0.82319(15) 0.56644(9) 0.0286(5) Uani 1 1 d . . . . .
H103 H 0.474159 0.808989 0.605189 0.034 Uiso 1 1 calc R U . . .
C104 C 0.5287(2) 0.88381(13) 0.54292(9) 0.0280(4) Uani 1 1 d . . . . .
H104 H 0.616983 0.917146 0.563083 0.034 Uiso 1 1 calc R U . . .
C105 C 0.4546(2) 0.88634(12) 0.48390(9) 0.0237(4) Uani 1 1 d . . . . .
H105 H 0.484429 0.921347 0.457596 0.028 Uiso 1 1 calc R U . . .
C106 C 0.6897(2) 0.68612(12) 0.51169(9) 0.0198(4) Uani 1 1 d . . . . .
C107 C 0.7084(2) 0.73471(13) 0.46599(9) 0.0231(4) Uani 1 1 d . . . . .
H107 H 0.786066 0.777532 0.467859 0.028 Uiso 1 1 calc R U . . .
C108 C 0.5896(2) 0.70747(14) 0.41716(9) 0.0284(4) Uani 1 1 d . . . . .
H108 H 0.574293 0.728993 0.380560 0.034 Uiso 1 1 calc R U . . .
C109 C 0.4981(2) 0.64288(13) 0.43228(10) 0.0297(5) Uani 1 1 d . . . . .
H109 H 0.411187 0.613515 0.407479 0.036 Uiso 1 1 calc R U . . .
C110 C 0.5581(2) 0.62937(12) 0.49068(10) 0.0269(4) Uani 1 1 d . . . . .
H110 H 0.518297 0.589918 0.512016 0.032 Uiso 1 1 calc R U . . .
C111 C -0.0064(2) 0.87957(12) 0.38501(8) 0.0201(4) Uani 1 1 d . . . . .
C112 C -0.0648(2) 0.90916(14) 0.33267(9) 0.0279(4) Uani 1 1 d . . . . .
H112 H -0.024019 0.892615 0.298330 0.034 Uiso 1 1 calc R U . . .
C113 C -0.1834(3) 0.96328(15) 0.33104(10) 0.0350(5) Uani 1 1 d . . . . .
H113 H -0.224803 0.983419 0.295248 0.042 Uiso 1 1 calc R U . . .
C114 C -0.2418(2) 0.98805(15) 0.38108(11) 0.0359(5) Uani 1 1 d . . . . .
H114 H -0.324271 1.024181 0.379425 0.043 Uiso 1 1 calc R U . . .
C115 C -0.1806(2) 0.96037(14) 0.43348(11) 0.0310(5) Uani 1 1 d . . . . .
H115 H -0.219496 0.978673 0.468083 0.037 Uiso 1 1 calc R U . . .
C116 C -0.0622(2) 0.90577(13) 0.43580(9) 0.0245(4) Uani 1 1 d . . . . .
H116 H -0.019894 0.886614 0.471835 0.029 Uiso 1 1 calc R U . . .
C117 C 0.2061(2) 0.69824(13) 0.31897(8) 0.0237(4) Uani 1 1 d . . . . .
C118 C 0.1375(3) 0.61425(14) 0.31025(10) 0.0331(5) Uani 1 1 d . . . . .
H118 H 0.073714 0.600827 0.335454 0.040 Uiso 1 1 calc R U . . .
C119 C 0.1623(3) 0.54955(16) 0.26436(10) 0.0391(6) Uani 1 1 d . . . . .
H119 H 0.113931 0.492182 0.258055 0.047 Uiso 1 1 calc R U . . .
C120 C 0.2544(3) 0.56708(19) 0.22855(12) 0.0493(7) Uani 1 1 d . . . . .
H120 H 0.269195 0.522678 0.196930 0.059 Uiso 1 1 calc R U . . .
C121 C 0.3257(4) 0.6488(2) 0.23818(14) 0.0701(11) Uani 1 1 d . . . . .
H121 H 0.393042 0.660551 0.213978 0.084 Uiso 1 1 calc R U . . .
C122 C 0.3010(3) 0.7153(2) 0.28305(12) 0.0519(7) Uani 1 1 d . . . . .
H122 H 0.349808 0.772482 0.288849 0.062 Uiso 1 1 calc R U . . .
C123 C 1.0417(2) 0.64513(14) 0.60569(9) 0.0246(4) Uani 1 1 d . . . . .
C124 C 1.0576(3) 0.55928(16) 0.57857(11) 0.0363(5) Uani 1 1 d . . . . .
H124 H 0.974215 0.523660 0.555759 0.044 Uiso 1 1 calc R U . . .
C125 C 1.1972(3) 0.52571(19) 0.58507(13) 0.0465(6) Uani 1 1 d . . . . .
H125 H 1.209564 0.467342 0.565797 0.056 Uiso 1 1 calc R U . . .
C126 C 1.3172(3) 0.57651(19) 0.61923(12) 0.0445(6) Uani 1 1 d . . . . .
H126 H 1.412272 0.553271 0.623279 0.053 Uiso 1 1 calc R U . . .
C127 C 1.3001(2) 0.66152(18) 0.64778(11) 0.0397(6) Uani 1 1 d . . . . .
H127 H 1.382851 0.695613 0.672442 0.048 Uiso 1 1 calc R U . . .
C128 C 1.1619(2) 0.69705(15) 0.64042(9) 0.0292(4) Uani 1 1 d . . . . .
H128 H 1.150128 0.755975 0.658889 0.035 Uiso 1 1 calc R U . . .
C129 C 0.7595(2) 0.76425(14) 0.67235(9) 0.0228(4) Uani 1 1 d . . . . .
C130 C 0.7188(2) 0.71509(16) 0.71246(10) 0.0322(5) Uani 1 1 d . . . . .
H130 H 0.725515 0.652323 0.706543 0.039 Uiso 1 1 calc R U . . .
C131 C 0.6682(3) 0.7585(2) 0.76140(11) 0.0431(6) Uani 1 1 d . . . . .
H131 H 0.642069 0.725309 0.789360 0.052 Uiso 1 1 calc R U . . .
C132 C 0.6556(3) 0.84898(19) 0.76958(11) 0.0405(6) Uani 1 1 d . . . . .
H132 H 0.618572 0.877787 0.802587 0.049 Uiso 1 1 calc R U . . .
C133 C 0.6965(2) 0.89804(16) 0.73020(10) 0.0331(5) Uani 1 1 d . . . . .
H133 H 0.688261 0.960691 0.736165 0.040 Uiso 1 1 calc R U . . .
C134 C 0.7499(2) 0.85606(14) 0.68170(9) 0.0257(4) Uani 1 1 d . . . . .
H134 H 0.779927 0.890128 0.654913 0.031 Uiso 1 1 calc R U . . .
Sb21 Sb -0.28007(2) 0.39177(2) 0.12878(2) 0.02090(3) Uani 1 1 d . . . . .
Sb22 Sb -0.19278(2) -0.07534(2) 0.09228(2) 0.01818(3) Uani 1 1 d . . . . .
Fe2 Fe -0.14382(3) 0.16625(2) 0.12884(2) 0.01854(5) Uani 1 1 d . . . . .
Cl21 Cl -0.54378(6) 0.36737(4) 0.13405(3) 0.03214(11) Uani 1 1 d . . . . .
Cl22 Cl -0.02281(6) 0.41699(3) 0.12097(2) 0.02869(10) Uani 1 1 d . . . . .
Cl23 Cl -0.35998(6) -0.09278(3) -0.00580(2) 0.02666(10) Uani 1 1 d . . . . .
Cl24 Cl -0.02527(5) -0.04817(3) 0.19029(2) 0.02567(10) Uani 1 1 d . . . . .
C201 C -0.2332(2) 0.27716(13) 0.16517(8) 0.0222(4) Uani 1 1 d . . . . .
C202 C -0.0955(2) 0.26318(13) 0.20204(9) 0.0262(4) Uani 1 1 d . . . . .
H202 H -0.010466 0.302965 0.212731 0.031 Uiso 1 1 calc R U . . .
C203 C -0.1094(2) 0.17928(14) 0.21959(9) 0.0274(4) Uani 1 1 d . . . . .
H203 H -0.034932 0.152949 0.244268 0.033 Uiso 1 1 calc R U . . .
C204 C -0.2540(2) 0.14094(13) 0.19399(9) 0.0249(4) Uani 1 1 d . . . . .
H204 H -0.292191 0.084800 0.198783 0.030 Uiso 1 1 calc R U . . .
C205 C -0.3315(2) 0.20094(13) 0.16005(9) 0.0230(4) Uani 1 1 d . . . . .
H205 H -0.429940 0.192160 0.138103 0.028 Uiso 1 1 calc R U . . .
C206 C -0.1171(2) 0.04841(12) 0.07812(8) 0.0203(4) Uani 1 1 d . . . . .
C207 C -0.1982(2) 0.10512(13) 0.04171(8) 0.0221(4) Uani 1 1 d . . . . .
H207 H -0.294915 0.092645 0.018533 0.027 Uiso 1 1 calc R U . . .
C208 C -0.1072(2) 0.18344(13) 0.04667(9) 0.0250(4) Uani 1 1 d . . . . .
H208 H -0.132730 0.232535 0.027073 0.030 Uiso 1 1 calc R U . . .
C209 C 0.0282(2) 0.17604(14) 0.08578(10) 0.0273(4) Uani 1 1 d . . . . .
H209 H 0.108471 0.219309 0.096732 0.033 Uiso 1 1 calc R U . . .
C210 C 0.0235(2) 0.09312(13) 0.10579(9) 0.0243(4) Uani 1 1 d . . . . .
H210 H 0.099249 0.071214 0.132551 0.029 Uiso 1 1 calc R U . . .
C211 C -0.2640(3) 0.51329(14) 0.18863(9) 0.0291(4) Uani 1 1 d . . . . .
C212 C -0.1915(3) 0.58811(14) 0.17855(10) 0.0340(5) Uani 1 1 d . . . . .
H212 H -0.150763 0.585989 0.143987 0.041 Uiso 1 1 calc R U . . .
C213 C -0.1792(3) 0.66634(16) 0.21958(12) 0.0443(6) Uani 1 1 d . . . . .
H213 H -0.132502 0.718431 0.212305 0.053 Uiso 1 1 calc R U . . .
C214 C -0.2335(4) 0.66895(18) 0.27029(13) 0.0540(8) Uani 1 1 d . . . . .
H214 H -0.224461 0.722701 0.298073 0.065 Uiso 1 1 calc R U . . .
C215 C -0.3016(4) 0.5936(2) 0.28117(14) 0.0632(9) Uani 1 1 d . . . . .
H215 H -0.336406 0.595198 0.317057 0.076 Uiso 1 1 calc R U . . .
C216 C -0.3196(4) 0.51495(18) 0.23974(12) 0.0477(7) Uani 1 1 d . . . . .
H216 H -0.369219 0.463537 0.246549 0.057 Uiso 1 1 calc R U . . .
C217 C -0.3485(2) 0.38592(13) 0.03677(9) 0.0225(4) Uani 1 1 d . . . . .
C218 C -0.3159(2) 0.45754(14) 0.01113(10) 0.0281(4) Uani 1 1 d . . . . .
H218 H -0.258467 0.507939 0.034422 0.034 Uiso 1 1 calc R U . . .
C219 C -0.3680(3) 0.45491(16) -0.04918(10) 0.0339(5) Uani 1 1 d . . . . .
H219 H -0.347949 0.504300 -0.067129 0.041 Uiso 1 1 calc R U . . .
C220 C -0.4489(3) 0.38082(17) -0.08312(10) 0.0364(5) Uani 1 1 d . . . . .
H220 H -0.484445 0.379350 -0.124322 0.044 Uiso 1 1 calc R U . . .
C221 C -0.4779(3) 0.30949(17) -0.05746(11) 0.0417(6) Uani 1 1 d . . . . .
H221 H -0.531627 0.258098 -0.081182 0.050 Uiso 1 1 calc R U . . .
C222 C -0.4297(3) 0.31162(15) 0.00278(10) 0.0346(5) Uani 1 1 d . . . . .
H222 H -0.452151 0.262576 0.020626 0.041 Uiso 1 1 calc R U . . .
C223 C -0.1022(2) -0.20067(13) 0.06943(9) 0.0238(4) Uani 1 1 d . . . . .
C224 C -0.1717(3) -0.25959(14) 0.01958(10) 0.0302(4) Uani 1 1 d . . . . .
H224 H -0.256747 -0.243162 -0.005433 0.036 Uiso 1 1 calc R U . . .
C225 C -0.1167(3) -0.34253(15) 0.00629(11) 0.0362(5) Uani 1 1 d . . . . .
H225 H -0.164187 -0.382774 -0.028021 0.043 Uiso 1 1 calc R U . . .
C226 C 0.0050(3) -0.36691(16) 0.04211(13) 0.0411(6) Uani 1 1 d . . . . .
H226 H 0.041246 -0.424174 0.032828 0.049 Uiso 1 1 calc R U . . .
C227 C 0.0749(3) -0.30933(18) 0.09121(15) 0.0530(7) Uani 1 1 d . . . . .
H227 H 0.160123 -0.326469 0.115787 0.064 Uiso 1 1 calc R U . . .
C228 C 0.0218(3) -0.22544(16) 0.10543(12) 0.0424(6) Uani 1 1 d . . . . .
H228 H 0.070411 -0.185473 0.139673 0.051 Uiso 1 1 calc R U . . .
C229 C -0.3764(2) -0.08646(12) 0.13333(8) 0.0203(4) Uani 1 1 d . . . . .
C230 C -0.3598(2) -0.12772(14) 0.18309(9) 0.0253(4) Uani 1 1 d . . . . .
H230 H -0.266374 -0.147355 0.199291 0.030 Uiso 1 1 calc R U . . .
C231 C -0.4799(2) -0.14006(15) 0.20889(10) 0.0311(5) Uani 1 1 d . . . . .
H231 H -0.469075 -0.168520 0.242709 0.037 Uiso 1 1 calc R U . . .
C232 C -0.6155(2) -0.11104(16) 0.18554(11) 0.0351(5) Uani 1 1 d . . . . .
H232 H -0.697540 -0.119355 0.203429 0.042 Uiso 1 1 calc R U . . .
C233 C -0.6321(2) -0.06984(16) 0.13607(11) 0.0346(5) Uani 1 1 d . . . . .
H233 H -0.725670 -0.050357 0.119993 0.042 Uiso 1 1 calc R U . . .
C234 C -0.5124(2) -0.05691(14) 0.10993(10) 0.0274(4) Uani 1 1 d . . . . .
H234 H -0.523497 -0.028061 0.076281 0.033 Uiso 1 1 calc R U . . .

loop_
_atom_site_aniso_label
_atom_site_aniso_U_11
_atom_site_aniso_U_22
_atom_site_aniso_U_33
_atom_site_aniso_U_23
_atom_site_aniso_U_13
_atom_site_aniso_U_12
Sb11 0.01550(6) 0.01805(6) 0.01744(6) 0.00361(4) 0.00397(4) 0.00280(4)
Sb12 0.01369(6) 0.01666(6) 0.02549(6) 0.00512(5) 0.00245(5) 0.00125(4)
Fe1 0.01430(12) 0.01237(11) 0.02024(13) 0.00085(9) 0.00249(10) 0.00219(9)
Cl11 0.0321(3) 0.0284(2) 0.0328(3) 0.0117(2) 0.0121(2) -0.0005(2)
Cl12 0.0258(2) 0.0234(2) 0.0318(2) 0.00643(19) 0.01103(19) -0.00133(18)
Cl13 0.0268(2) 0.0214(2) 0.0257(2) 0.00314(17) 0.00636(18) -0.00686(18)
Cl14 0.0292(3) 0.0202(2) 0.0552(3) 0.0162(2) 0.0030(2) -0.00100(19)
C101 0.0179(9) 0.0192(9) 0.0205(9) 0.0012(7) 0.0026(7) 0.0069(7)
C102 0.0201(9) 0.0356(11) 0.0216(9) 0.0066(8) 0.0076(7) 0.0089(8)
C103 0.0270(10) 0.0370(12) 0.0201(9) -0.0005(8) 0.0032(8) 0.0156(9)
C104 0.0273(10) 0.0184(9) 0.0306(11) -0.0075(8) -0.0039(8) 0.0088(8)
C105 0.0251(10) 0.0122(8) 0.0306(10) 0.0004(7) 0.0001(8) 0.0054(7)
C106 0.0156(8) 0.0156(8) 0.0263(9) 0.0002(7) 0.0017(7) 0.0041(7)
C107 0.0183(9) 0.0267(10) 0.0243(10) 0.0000(8) 0.0072(7) 0.0046(7)
C108 0.0277(10) 0.0324(11) 0.0220(10) -0.0046(8) 0.0042(8) 0.0112(9)
C109 0.0244(10) 0.0177(9) 0.0380(12) -0.0094(8) -0.0052(9) 0.0070(8)
C110 0.0215(9) 0.0123(8) 0.0421(12) 0.0013(8) -0.0030(8) 0.0021(7)
C111 0.0178(9) 0.0190(9) 0.0223(9) 0.0016(7) 0.0023(7) 0.0030(7)
C112 0.0313(11) 0.0285(10) 0.0216(10) 0.0021(8) 0.0006(8) 0.0080(8)
C113 0.0333(12) 0.0324(12) 0.0335(12) 0.0037(9) -0.0074(9) 0.0106(9)
C114 0.0232(10) 0.0262(11) 0.0535(15) -0.0021(10) 0.0030(10) 0.0077(8)
C115 0.0265(10) 0.0269(11) 0.0405(12) -0.0020(9) 0.0154(9) 0.0014(8)
C116 0.0239(10) 0.0239(10) 0.0261(10) 0.0027(8) 0.0071(8) 0.0002(8)
C117 0.0214(9) 0.0281(10) 0.0192(9) -0.0002(7) 0.0015(7) 0.0068(8)
C118 0.0477(13) 0.0258(11) 0.0257(11) 0.0036(8) 0.0073(9) 0.0069(9)
C119 0.0537(15) 0.0273(11) 0.0297(12) -0.0026(9) -0.0027(10) 0.0095(10)
C120 0.0498(15) 0.0546(17) 0.0339(13) -0.0207(12) 0.0080(11) 0.0053(13)
C121 0.073(2) 0.082(2) 0.0523(18) -0.0297(17) 0.0421(17) -0.0223(18)
C122 0.0591(17) 0.0523(16) 0.0433(15) -0.0165(12) 0.0312(13) -0.0199(13)
C123 0.0173(9) 0.0316(11) 0.0255(10) 0.0067(8) 0.0033(7) 0.0060(8)
C124 0.0292(11) 0.0352(12) 0.0402(13) -0.0009(10) 0.0013(9) 0.0105(9)
C125 0.0382(14) 0.0484(15) 0.0528(16) 0.0032(12) 0.0111(12) 0.0240(12)
C126 0.0244(11) 0.0639(17) 0.0525(15) 0.0227(13) 0.0125(11) 0.0198(11)
C127 0.0184(10) 0.0600(16) 0.0407(13) 0.0197(12) -0.0026(9) -0.0006(10)
C128 0.0220(10) 0.0373(12) 0.0273(10) 0.0068(9) 0.0019(8) -0.0003(8)
C129 0.0150(8) 0.0319(10) 0.0219(9) 0.0074(8) 0.0020(7) 0.0014(7)
C130 0.0251(10) 0.0390(12) 0.0335(12) 0.0129(10) 0.0038(9) -0.0058(9)
C131 0.0373(13) 0.0660(18) 0.0295(12) 0.0164(12) 0.0103(10) -0.0140(12)
C132 0.0305(12) 0.0605(17) 0.0278(12) -0.0034(11) 0.0094(9) -0.0072(11)
C133 0.0288(11) 0.0413(13) 0.0264(11) -0.0006(9) 0.0041(9) 0.0045(9)
C134 0.0241(10) 0.0316(11) 0.0209(9) 0.0056(8) 0.0024(8) 0.0030(8)
Sb21 0.02639(7) 0.01753(6) 0.01948(6) 0.00400(5) 0.00545(5) 0.00242(5)
Sb22 0.01793(6) 0.01739(6) 0.01951(6) 0.00445(4) 0.00325(4) 0.00208(4)
Fe2 0.01958(13) 0.01765(13) 0.01802(13) 0.00328(10) 0.00261(10) 0.00130(10)
Cl21 0.0284(2) 0.0355(3) 0.0409(3) 0.0213(2) 0.0144(2) 0.0092(2)
Cl22 0.0265(2) 0.0255(2) 0.0318(3) -0.00051(19) 0.00544(19) -0.00365(19)
Cl23 0.0308(2) 0.0239(2) 0.0223(2) 0.00429(18) -0.00217(18) 0.00022(19)
Cl24 0.0226(2) 0.0298(2) 0.0233(2) 0.00801(18) -0.00142(17) 0.00136(18)
C201 0.0274(10) 0.0203(9) 0.0194(9) 0.0034(7) 0.0051(7) 0.0051(7)
C202 0.0312(11) 0.0237(10) 0.0200(9) -0.0014(7) 0.0001(8) 0.0018(8)
C203 0.0354(11) 0.0278(10) 0.0173(9) 0.0033(8) 0.0004(8) 0.0089(9)
C204 0.0343(11) 0.0231(10) 0.0202(9) 0.0070(7) 0.0097(8) 0.0061(8)
C205 0.0269(10) 0.0227(9) 0.0218(9) 0.0052(7) 0.0093(8) 0.0049(8)
C206 0.0227(9) 0.0183(9) 0.0213(9) 0.0036(7) 0.0073(7) 0.0011(7)
C207 0.0265(10) 0.0226(9) 0.0175(9) 0.0033(7) 0.0051(7) 0.0029(8)
C208 0.0330(11) 0.0214(9) 0.0233(10) 0.0059(8) 0.0106(8) 0.0022(8)
C209 0.0259(10) 0.0255(10) 0.0330(11) 0.0043(8) 0.0126(8) -0.0026(8)
C210 0.0198(9) 0.0239(10) 0.0298(10) 0.0041(8) 0.0069(8) 0.0025(7)
C211 0.0383(12) 0.0218(10) 0.0255(10) 0.0021(8) 0.0028(9) 0.0080(9)
C212 0.0392(12) 0.0252(11) 0.0337(12) 0.0020(9) -0.0003(10) 0.0059(9)
C213 0.0461(14) 0.0227(11) 0.0550(16) -0.0020(10) -0.0061(12) 0.0080(10)
C214 0.0688(19) 0.0348(14) 0.0476(16) -0.0146(12) 0.0017(14) 0.0148(13)
C215 0.098(3) 0.0508(18) 0.0415(16) -0.0097(13) 0.0283(16) 0.0139(17)
C216 0.076(2) 0.0339(13) 0.0371(14) 0.0018(11) 0.0228(13) 0.0080(13)
C217 0.0235(9) 0.0234(9) 0.0213(9) 0.0049(7) 0.0053(7) 0.0028(7)
C218 0.0303(11) 0.0256(10) 0.0303(11) 0.0082(8) 0.0077(9) 0.0015(8)
C219 0.0354(12) 0.0415(13) 0.0310(11) 0.0179(10) 0.0112(9) 0.0122(10)
C220 0.0317(12) 0.0548(15) 0.0223(10) 0.0046(10) 0.0048(9) 0.0131(10)
C221 0.0444(14) 0.0410(14) 0.0316(12) -0.0071(10) 0.0000(10) -0.0047(11)
C222 0.0416(13) 0.0283(11) 0.0315(12) 0.0031(9) 0.0045(10) -0.0075(9)
C223 0.0229(9) 0.0194(9) 0.0323(11) 0.0065(8) 0.0116(8) 0.0022(7)
C224 0.0353(12) 0.0261(10) 0.0314(11) 0.0053(9) 0.0119(9) 0.0027(9)
C225 0.0467(14) 0.0240(11) 0.0418(13) 0.0003(9) 0.0230(11) -0.0012(10)
C226 0.0377(13) 0.0246(11) 0.0670(17) 0.0068(11) 0.0252(12) 0.0076(9)
C227 0.0382(14) 0.0410(15) 0.076(2) 0.0064(14) 0.0024(13) 0.0195(12)
C228 0.0319(12) 0.0342(13) 0.0545(16) -0.0001(11) -0.0023(11) 0.0107(10)
C229 0.0209(9) 0.0168(9) 0.0230(9) 0.0018(7) 0.0054(7) 0.0003(7)
C230 0.0230(10) 0.0268(10) 0.0257(10) 0.0061(8) 0.0032(8) 0.0003(8)
C231 0.0303(11) 0.0390(12) 0.0250(10) 0.0063(9) 0.0081(8) -0.0063(9)
C232 0.0263(11) 0.0423(13) 0.0373(12) -0.0017(10) 0.0158(9) -0.0048(9)
C233 0.0222(10) 0.0364(12) 0.0453(13) 0.0022(10) 0.0101(9) 0.0083(9)
C234 0.0250(10) 0.0252(10) 0.0327(11) 0.0074(8) 0.0050(8) 0.0057(8)

loop_
_atom_type_symbol
_atom_type_description
_atom_type_scat_dispersion_real
_atom_type_scat_dispersion_imag
_atom_type_scat_source
C C 0.0033 0.0016 'International Tables Vol C Tables 4.2.6.8 and 6.1.1.4'
H H 0.0000 0.0000 'International Tables Vol C Tables 4.2.6.8 and 6.1.1.4'
Cl Cl 0.1484 0.1585 'International Tables Vol C Tables 4.2.6.8 and 6.1.1.4'
Fe Fe 0.3463 0.8444 'International Tables Vol C Tables 4.2.6.8 and 6.1.1.4'
Sb Sb -0.5866 1.5461 'International Tables Vol C Tables 4.2.6.8 and 6.1.1.4'

loop_
_geom_angle_atom_site_label_1
_geom_angle_atom_site_label_2
_geom_angle_atom_site_label_3
_geom_angle
_geom_angle_site_symmetry_1
_geom_angle_site_symmetry_3
_geom_angle_publ_flag
C101 Sb11 C111 114.25(7) . . ?
C101 Sb11 C117 122.87(7) . . ?
C111 Sb11 C117 122.84(7) . . ?
C101 Sb11 Cl12 90.16(6) . . ?
C111 Sb11 Cl12 89.95(5) . . ?
C117 Sb11 Cl12 91.67(6) . . ?
C101 Sb11 Cl11 90.06(6) . . ?
C111 Sb11 Cl11 87.12(5) . . ?
C117 Sb11 Cl11 90.83(6) . . ?
Cl12 Sb11 Cl11 176.873(17) . . ?
C106 Sb12 C123 121.54(7) . . ?
C106 Sb12 C129 119.91(7) . . ?
C123 Sb12 C129 118.52(7) . . ?
C106 Sb12 Cl13 91.03(5) . . ?
C123 Sb12 Cl13 89.22(6) . . ?
C129 Sb12 Cl13 91.46(6) . . ?
C106 Sb12 Cl14 88.24(5) . . ?
C123 Sb12 Cl14 88.63(6) . . ?
C129 Sb12 Cl14 91.48(6) . . ?
Cl13 Sb12 Cl14 176.946(19) . . ?
C101 Fe1 C105 41.20(8) . . ?
C101 Fe1 C106 176.06(8) . . ?
C105 Fe1 C106 142.64(8) . . ?
C101 Fe1 C107 141.95(8) . . ?
C105 Fe1 C107 111.64(9) . . ?
C106 Fe1 C107 40.96(8) . . ?
C101 Fe1 C110 135.16(8) . . ?
C105 Fe1 C110 174.47(8) . . ?
C106 Fe1 C110 41.12(7) . . ?
C107 Fe1 C110 68.99(8) . . ?
C101 Fe1 C108 112.27(8) . . ?
C105 Fe1 C108 108.37(9) . . ?
C106 Fe1 C108 68.45(8) . . ?
C107 Fe1 C108 40.69(8) . . ?
C110 Fe1 C108 68.30(9) . . ?
C101 Fe1 C102 41.18(8) . . ?
C105 Fe1 C102 69.19(9) . . ?
C106 Fe1 C102 136.11(8) . . ?
C107 Fe1 C102 175.82(8) . . ?
C110 Fe1 C102 110.62(9) . . ?
C108 Fe1 C102 143.35(8) . . ?
C101 Fe1 C104 68.56(8) . . ?
C105 Fe1 C104 40.68(8) . . ?
C106 Fe1 C104 113.91(8) . . ?
C107 Fe1 C104 109.46(9) . . ?
C110 Fe1 C104 144.74(9) . . ?
C108 Fe1 C104 134.53(10) . . ?
C102 Fe1 C104 68.31(9) . . ?
C101 Fe1 C109 109.48(8) . . ?
C105 Fe1 C109 134.25(8) . . ?
C106 Fe1 C109 68.38(8) . . ?
C107 Fe1 C109 68.36(8) . . ?
C110 Fe1 C109 40.43(9) . . ?
C108 Fe1 C109 40.32(9) . . ?
C102 Fe1 C109 114.23(9) . . ?
C104 Fe1 C109 174.04(10) . . ?
C101 Fe1 C103 68.29(8) . . ?
C105 Fe1 C103 68.27(9) . . ?
C106 Fe1 C103 111.38(8) . . ?
C107 Fe1 C103 135.74(8) . . ?
C110 Fe1 C103 115.39(9) . . ?
C108 Fe1 C103 174.58(9) . . ?
C102 Fe1 C103 40.35(8) . . ?
C104 Fe1 C103 40.21(9) . . ?
C109 Fe1 C103 145.02(10) . . ?
C105 C101 C102 108.11(17) . . ?
C105 C101 Fe1 69.60(10) . . ?
C102 C101 Fe1 70.19(10) . . ?
C105 C101 Sb11 125.90(14) . . ?
C102 C101 Sb11 125.95(14) . . ?
Fe1 C101 Sb11 124.13(9) . . ?
C103 C102 C101 107.11(19) . . ?
C103 C102 Fe1 70.07(11) . . ?
C101 C102 Fe1 68.63(11) . . ?
C103 C102 H102 126.4 . . ?
C101 C102 H102 126.4 . . ?
Fe1 C102 H102 126.4 . . ?
C104 C103 C102 109.02(18) . . ?
C104 C103 Fe1 69.73(11) . . ?
C102 C103 Fe1 69.58(11) . . ?
C104 C103 H103 125.5 . . ?
C102 C103 H103 125.5 . . ?
Fe1 C103 H103 126.8 . . ?
C103 C104 C105 108.26(18) . . ?
C103 C104 Fe1 70.05(11) . . ?
C105 C104 Fe1 68.99(11) . . ?
C103 C104 H104 125.9 . . ?
C105 C104 H104 125.9 . . ?
Fe1 C104 H104 126.7 . . ?
C104 C105 C101 107.51(18) . . ?
C104 C105 Fe1 70.33(11) . . ?
C101 C105 Fe1 69.21(10) . . ?
C104 C105 H105 126.2 . . ?
C101 C105 H105 126.2 . . ?
Fe1 C105 H105 125.8 . . ?
C107 C106 C110 107.92(17) . . ?
C107 C106 Fe1 69.56(10) . . ?
C110 C106 Fe1 69.74(10) . . ?
C107 C106 Sb12 125.08(14) . . ?
C110 C106 Sb12 126.99(15) . . ?
Fe1 C106 Sb12 125.33(9) . . ?
C108 C107 C106 107.61(18) . . ?
C108 C107 Fe1 69.98(11) . . ?
C106 C107 Fe1 69.47(11) . . ?
C108 C107 H107 126.2 . . ?
C106 C107 H107 126.2 . . ?
Fe1 C107 H107 125.9 . . ?
C109 C108 C107 108.45(19) . . ?
C109 C108 Fe1 70.14(12) . . ?
C107 C108 Fe1 69.33(11) . . ?
C109 C108 H108 125.8 . . ?
C107 C108 H108 125.8 . . ?
Fe1 C108 H108 126.3 . . ?
C108 C109 C110 108.48(18) . . ?
C108 C109 Fe1 69.53(11) . . ?
C110 C109 Fe1 69.42(11) . . ?
C108 C109 H109 125.8 . . ?
C110 C109 H109 125.8 . . ?
Fe1 C109 H109 126.9 . . ?
C109 C110 C106 107.53(19) . . ?
C109 C110 Fe1 70.15(11) . . ?
C106 C110 Fe1 69.13(10) . . ?
C109 C110 H110 126.2 . . ?
C106 C110 H110 126.2 . . ?
Fe1 C110 H110 126.1 . . ?
C112 C111 C116 120.73(18) . . ?
C112 C111 Sb11 121.06(15) . . ?
C116 C111 Sb11 118.16(14) . . ?
C111 C112 C113 119.2(2) . . ?
C111 C112 H112 120.4 . . ?
C113 C112 H112 120.4 . . ?
C114 C113 C112 120.5(2) . . ?
C114 C113 H113 119.8 . . ?
C112 C113 H113 119.8 . . ?
C115 C114 C113 120.1(2) . . ?
C115 C114 H114 120.0 . . ?
C113 C114 H114 120.0 . . ?
C114 C115 C116 120.2(2) . . ?
C114 C115 H115 119.9 . . ?
C116 C115 H115 119.9 . . ?
C111 C116 C115 119.3(2) . . ?
C111 C116 H116 120.3 . . ?
C115 C116 H116 120.3 . . ?
C122 C117 C118 119.1(2) . . ?
C122 C117 Sb11 120.19(17) . . ?
C118 C117 Sb11 120.57(16) . . ?
C117 C118 C119 119.6(2) . . ?
C117 C118 H118 120.2 . . ?
C119 C118 H118 120.2 . . ?
C120 C119 C118 121.0(2) . . ?
C120 C119 H119 119.5 . . ?
C118 C119 H119 119.5 . . ?
C119 C120 C121 119.5(2) . . ?
C119 C120 H120 120.2 . . ?
C121 C120 H120 120.2 . . ?
C120 C121 C122 120.7(3) . . ?
C120 C121 H121 119.6 . . ?
C122 C121 H121 119.6 . . ?
C117 C122 C121 119.9(3) . . ?
C117 C122 H122 120.0 . . ?
C121 C122 H122 120.0 . . ?
C124 C123 C128 121.00(19) . . ?
C124 C123 Sb12 120.07(15) . . ?
C128 C123 Sb12 118.92(15) . . ?
C123 C124 C125 119.2(2) . . ?
C123 C124 H124 120.4 . . ?
C125 C124 H124 120.4 . . ?
C126 C125 C124 120.3(2) . . ?
C126 C125 H125 119.8 . . ?
C124 C125 H125 119.8 . . ?
C125 C126 C127 120.2(2) . . ?
C125 C126 H126 119.9 . . ?
C127 C126 H126 119.9 . . ?
C126 C127 C128 120.1(2) . . ?
C126 C127 H127 119.9 . . ?
C128 C127 H127 119.9 . . ?
C123 C128 C127 119.0(2) . . ?
C123 C128 H128 120.5 . . ?
C127 C128 H128 120.5 . . ?
C130 C129 C134 119.7(2) . . ?
C130 C129 Sb12 120.38(16) . . ?
C134 C129 Sb12 119.89(15) . . ?
C129 C130 C131 119.4(2) . . ?
C129 C130 H130 120.3 . . ?
C131 C130 H130 120.3 . . ?
C132 C131 C130 120.5(2) . . ?
C132 C131 H131 119.7 . . ?
C130 C131 H131 119.7 . . ?
C131 C132 C133 120.2(2) . . ?
C131 C132 H132 119.9 . . ?
C133 C132 H132 119.9 . . ?
C132 C133 C134 120.0(2) . . ?
C132 C133 H133 120.0 . . ?
C134 C133 H133 120.0 . . ?
C133 C134 C129 120.0(2) . . ?
C133 C134 H134 120.0 . . ?
C129 C134 H134 120.0 . . ?
C201 Sb21 C217 121.31(7) . . ?
C201 Sb21 C211 117.06(8) . . ?
C217 Sb21 C211 121.58(8) . . ?
C201 Sb21 Cl22 92.01(6) . . ?
C217 Sb21 Cl22 90.53(6) . . ?
C211 Sb21 Cl22 89.56(6) . . ?
C201 Sb21 Cl21 89.18(6) . . ?
C217 Sb21 Cl21 88.00(6) . . ?
C211 Sb21 Cl21 90.79(7) . . ?
Cl22 Sb21 Cl21 178.447(18) . . ?
C206 Sb22 C229 120.99(7) . . ?
C206 Sb22 C223 126.53(7) . . ?
C229 Sb22 C223 112.48(7) . . ?
C206 Sb22 Cl24 88.31(5) . . ?
C229 Sb22 Cl24 90.38(5) . . ?
C223 Sb22 Cl24 91.26(6) . . ?
C206 Sb22 Cl23 88.49(5) . . ?
C229 Sb22 Cl23 90.17(5) . . ?
C223 Sb22 Cl23 91.68(6) . . ?
Cl24 Sb22 Cl23 176.556(17) . . ?
C201 Fe2 C206 162.80(8) . . ?
C201 Fe2 C210 154.84(8) . . ?
C206 Fe2 C210 41.38(8) . . ?
C201 Fe2 C202 41.26(8) . . ?
C206 Fe2 C202 154.89(8) . . ?
C210 Fe2 C202 117.91(8) . . ?
C201 Fe2 C203 68.43(8) . . ?
C206 Fe2 C203 120.87(8) . . ?
C210 Fe2 C203 104.75(8) . . ?
C202 Fe2 C203 40.46(8) . . ?
C201 Fe2 C207 125.71(8) . . ?
C206 Fe2 C207 41.05(7) . . ?
C210 Fe2 C207 69.26(8) . . ?
C202 Fe2 C207 160.97(8) . . ?
C203 Fe2 C207 158.28(8) . . ?
C201 Fe2 C209 120.84(8) . . ?
C206 Fe2 C209 68.56(8) . . ?
C210 Fe2 C209 40.63(8) . . ?
C202 Fe2 C209 104.89(9) . . ?
C203 Fe2 C209 121.48(9) . . ?
C207 Fe2 C209 68.30(8) . . ?
C201 Fe2 C205 41.05(8) . . ?
C206 Fe2 C205 125.60(8) . . ?
C210 Fe2 C205 160.92(8) . . ?
C202 Fe2 C205 69.19(8) . . ?
C203 Fe2 C205 68.40(8) . . ?
C207 Fe2 C205 110.15(8) . . ?
C209 Fe2 C205 158.16(8) . . ?
C201 Fe2 C208 108.63(8) . . ?
C206 Fe2 C208 68.29(8) . . ?
C210 Fe2 C208 68.40(8) . . ?
C202 Fe2 C208 123.21(8) . . ?
C203 Fe2 C208 158.51(9) . . ?
C207 Fe2 C208 40.37(8) . . ?
C209 Fe2 C208 40.30(8) . . ?
C205 Fe2 C208 124.32(8) . . ?
C201 Fe2 C204 68.24(8) . . ?
C206 Fe2 C204 108.50(8) . . ?
C210 Fe2 C204 123.13(8) . . ?
C202 Fe2 C204 68.36(9) . . ?
C203 Fe2 C204 40.48(9) . . ?
C207 Fe2 C204 124.28(8) . . ?
C209 Fe2 C204 158.68(8) . . ?
C205 Fe2 C204 40.36(7) . . ?
C208 Fe2 C204 160.04(8) . . ?
C205 C201 C202 108.32(17) . . ?
C205 C201 Fe2 70.39(11) . . ?
C202 C201 Fe2 69.57(11) . . ?
C205 C201 Sb21 126.93(14) . . ?
C202 C201 Sb21 124.71(15) . . ?
Fe2 C201 Sb21 127.46(10) . . ?
C203 C202 C201 107.49(18) . . ?
C203 C202 Fe2 70.35(11) . . ?
C201 C202 Fe2 69.17(11) . . ?
C203 C202 H202 126.3 . . ?
C201 C202 H202 126.3 . . ?
Fe2 C202 H202 125.8 . . ?
C202 C203 C204 108.52(17) . . ?
C202 C203 Fe2 69.18(11) . . ?
C204 C203 Fe2 70.20(11) . . ?
C202 C203 H203 125.7 . . ?
C204 C203 H203 125.7 . . ?
Fe2 C203 H203 126.5 . . ?
C205 C204 C203 108.47(18) . . ?
C205 C204 Fe2 69.51(11) . . ?
C203 C204 Fe2 69.32(12) . . ?
C205 C204 H204 125.8 . . ?
C203 C204 H204 125.8 . . ?
Fe2 C204 H204 127.0 . . ?
C204 C205 C201 107.19(18) . . ?
C204 C205 Fe2 70.12(11) . . ?
C201 C205 Fe2 68.57(11) . . ?
C204 C205 H205 126.4 . . ?
C201 C205 H205 126.4 . . ?
Fe2 C205 H205 126.5 . . ?
C207 C206 C210 108.07(17) . . ?
C207 C206 Fe2 70.25(11) . . ?
C210 C206 Fe2 69.34(11) . . ?
C207 C206 Sb22 126.30(14) . . ?
C210 C206 Sb22 125.56(14) . . ?
Fe2 C206 Sb22 123.76(9) . . ?
C208 C207 C206 107.41(17) . . ?
C208 C207 Fe2 70.22(11) . . ?
C206 C207 Fe2 68.70(11) . . ?
C208 C207 H207 126.3 . . ?
C206 C207 H207 126.3 . . ?
Fe2 C207 H207 126.3 . . ?
C209 C208 C207 108.57(17) . . ?
C209 C208 Fe2 69.44(12) . . ?
C207 C208 Fe2 69.41(11) . . ?
C209 C208 H208 125.7 . . ?
C207 C208 H208 125.7 . . ?
Fe2 C208 H208 127.0 . . ?
C208 C209 C210 108.55(18) . . ?
C208 C209 Fe2 70.26(12) . . ?
C210 C209 Fe2 68.93(11) . . ?
C208 C209 H209 125.7 . . ?
C210 C209 H209 125.7 . . ?
Fe2 C209 H209 126.7 . . ?
C209 C210 C206 107.39(17) . . ?
C209 C210 Fe2 70.44(11) . . ?
C206 C210 Fe2 69.28(11) . . ?
C209 C210 H210 126.3 . . ?
C206 C210 H210 126.3 . . ?
Fe2 C210 H210 125.6 . . ?
C216 C211 C212 120.8(2) . . ?
C216 C211 Sb21 118.52(17) . . ?
C212 C211 Sb21 120.60(17) . . ?
C211 C212 C213 119.3(2) . . ?
C211 C212 H212 120.4 . . ?
C213 C212 H212 120.4 . . ?
C214 C213 C212 120.6(3) . . ?
C214 C213 H213 119.7 . . ?
C212 C213 H213 119.7 . . ?
C213 C214 C215 120.1(2) . . ?
C213 C214 H214 120.0 . . ?
C215 C214 H214 120.0 . . ?
C214 C215 C216 120.4(3) . . ?
C214 C215 H215 119.8 . . ?
C216 C215 H215 119.8 . . ?
C211 C216 C215 118.8(3) . . ?
C211 C216 H216 120.6 . . ?
C215 C216 H216 120.6 . . ?
C218 C217 C222 120.62(19) . . ?
C218 C217 Sb21 119.57(15) . . ?
C222 C217 Sb21 119.78(15) . . ?
C217 C218 C219 119.1(2) . . ?
C217 C218 H218 120.4 . . ?
C219 C218 H218 120.4 . . ?
C220 C219 C218 120.3(2) . . ?
C220 C219 H219 119.9 . . ?
C218 C219 H219 119.9 . . ?
C221 C220 C219 120.1(2) . . ?
C221 C220 H220 120.0 . . ?
C219 C220 H220 120.0 . . ?
C220 C221 C222 120.5(2) . . ?
C220 C221 H221 119.7 . . ?
C222 C221 H221 119.7 . . ?
C221 C222 C217 119.3(2) . . ?
C221 C222 H222 120.3 . . ?
C217 C222 H222 120.3 . . ?
C228 C223 C224 119.5(2) . . ?
C228 C223 Sb22 120.62(16) . . ?
C224 C223 Sb22 119.83(15) . . ?
C225 C224 C223 119.8(2) . . ?
C225 C224 H224 120.1 . . ?
C223 C224 H224 120.1 . . ?
C226 C225 C224 120.5(2) . . ?
C226 C225 H225 119.7 . . ?
C224 C225 H225 119.7 . . ?
C227 C226 C225 120.2(2) . . ?
C227 C226 H226 119.9 . . ?
C225 C226 H226 119.9 . . ?
C226 C227 C228 120.2(2) . . ?
C226 C227 H227 119.9 . . ?
C228 C227 H227 119.9 . . ?
C223 C228 C227 119.7(2) . . ?
C223 C228 H228 120.2 . . ?
C227 C228 H228 120.2 . . ?
C234 C229 C230 120.24(19) . . ?
C234 C229 Sb22 121.14(15) . . ?
C230 C229 Sb22 118.57(14) . . ?
C231 C230 C229 119.75(19) . . ?
C231 C230 H230 120.1 . . ?
C229 C230 H230 120.1 . . ?
C232 C231 C230 120.1(2) . . ?
C232 C231 H231 119.9 . . ?
C230 C231 H231 120.0 . . ?
C231 C232 C233 120.2(2) . . ?
C231 C232 H232 119.9 . . ?
C233 C232 H232 119.9 . . ?
C232 C233 C234 120.2(2) . . ?
C232 C233 H233 119.9 . . ?
C234 C233 H233 119.9 . . ?
C229 C234 C233 119.5(2) . . ?
C229 C234 H234 120.3 . . ?
C233 C234 H234 120.3 . . ?

loop_
_geom_bond_atom_site_label_1
_geom_bond_atom_site_label_2
_geom_bond_distance
_geom_bond_site_symmetry_2
_geom_bond_publ_flag
Sb11 C101 2.0928(18) . ?
Sb11 C111 2.1113(18) . ?
Sb11 C117 2.1391(19) . ?
Sb11 Cl12 2.4427(5) . ?
Sb11 Cl11 2.4927(5) . ?
Sb12 C106 2.1003(19) . ?
Sb12 C123 2.1248(19) . ?
Sb12 C129 2.137(2) . ?
Sb12 Cl13 2.4475(5) . ?
Sb12 Cl14 2.4661(5) . ?
Fe1 C101 2.0300(18) . ?
Fe1 C105 2.0352(18) . ?
Fe1 C106 2.0379(18) . ?
Fe1 C107 2.0391(19) . ?
Fe1 C110 2.0461(19) . ?
Fe1 C108 2.048(2) . ?
Fe1 C102 2.0508(19) . ?
Fe1 C104 2.0530(19) . ?
Fe1 C109 2.0557(19) . ?
Fe1 C103 2.057(2) . ?
C101 C105 1.430(3) . ?
C101 C102 1.435(3) . ?
C102 C103 1.417(3) . ?
C102 H102 0.9500 . ?
C103 C104 1.413(3) . ?
C103 H103 0.9500 . ?
C104 C105 1.421(3) . ?
C104 H104 0.9500 . ?
C105 H105 0.9500 . ?
C106 C107 1.427(3) . ?
C106 C110 1.434(3) . ?
C107 C108 1.421(3) . ?
C107 H107 0.9500 . ?
C108 C109 1.414(3) . ?
C108 H108 0.9500 . ?
C109 C110 1.418(3) . ?
C109 H109 0.9500 . ?
C110 H110 0.9500 . ?
C111 C112 1.386(3) . ?
C111 C116 1.386(3) . ?
C112 C113 1.388(3) . ?
C112 H112 0.9500 . ?
C113 C114 1.381(3) . ?
C113 H113 0.9500 . ?
C114 C115 1.380(3) . ?
C114 H114 0.9500 . ?
C115 C116 1.390(3) . ?
C115 H115 0.9500 . ?
C116 H116 0.9500 . ?
C117 C122 1.373(3) . ?
C117 C118 1.383(3) . ?
C118 C119 1.391(3) . ?
C118 H118 0.9500 . ?
C119 C120 1.353(4) . ?
C119 H119 0.9500 . ?
C120 C121 1.361(4) . ?
C120 H120 0.9500 . ?
C121 C122 1.391(4) . ?
C121 H121 0.9500 . ?
C122 H122 0.9500 . ?
C123 C124 1.383(3) . ?
C123 C128 1.387(3) . ?
C124 C125 1.391(3) . ?
C124 H124 0.9500 . ?
C125 C126 1.374(4) . ?
C125 H125 0.9500 . ?
C126 C127 1.386(4) . ?
C126 H126 0.9500 . ?
C127 C128 1.392(3) . ?
C127 H127 0.9500 . ?
C128 H128 0.9500 . ?
C129 C130 1.388(3) . ?
C129 C134 1.389(3) . ?
C130 C131 1.392(4) . ?
C130 H130 0.9500 . ?
C131 C132 1.372(4) . ?
C131 H131 0.9500 . ?
C132 C133 1.375(4) . ?
C132 H132 0.9500 . ?
C133 C134 1.389(3) . ?
C133 H133 0.9500 . ?
C134 H134 0.9500 . ?
Sb21 C201 2.0827(19) . ?
Sb21 C217 2.1032(19) . ?
Sb21 C211 2.115(2) . ?
Sb21 Cl22 2.4494(5) . ?
Sb21 Cl21 2.4902(5) . ?
Sb22 C206 2.0956(19) . ?
Sb22 C229 2.1218(19) . ?
Sb22 C223 2.1351(19) . ?
Sb22 Cl24 2.4685(5) . ?
Sb22 Cl23 2.4728(5) . ?
Fe2 C201 2.0334(19) . ?
Fe2 C206 2.0335(19) . ?
Fe2 C210 2.0344(19) . ?
Fe2 C202 2.0387(19) . ?
Fe2 C203 2.054(2) . ?
Fe2 C207 2.0542(19) . ?
Fe2 C209 2.054(2) . ?
Fe2 C205 2.0577(19) . ?
Fe2 C208 2.065(2) . ?
Fe2 C204 2.066(2) . ?
C201 C205 1.434(3) . ?
C201 C202 1.435(3) . ?
C202 C203 1.415(3) . ?
C202 H202 0.9500 . ?
C203 C204 1.425(3) . ?
C203 H203 0.9500 . ?
C204 C205 1.423(3) . ?
C204 H204 0.9500 . ?
C205 H205 0.9500 . ?
C206 C207 1.433(3) . ?
C206 C210 1.437(3) . ?
C207 C208 1.421(3) . ?
C207 H207 0.9500 . ?
C208 C209 1.419(3) . ?
C208 H208 0.9500 . ?
C209 C210 1.420(3) . ?
C209 H209 0.9500 . ?
C210 H210 0.9500 . ?
C211 C216 1.383(3) . ?
C211 C212 1.385(3) . ?
C212 C213 1.391(3) . ?
C212 H212 0.9500 . ?
C213 C214 1.367(4) . ?
C213 H213 0.9500 . ?
C214 C215 1.380(5) . ?
C214 H214 0.9500 . ?
C215 C216 1.398(4) . ?
C215 H215 0.9500 . ?
C216 H216 0.9500 . ?
C217 C218 1.381(3) . ?
C217 C222 1.384(3) . ?
C218 C219 1.390(3) . ?
C218 H218 0.9500 . ?
C219 C220 1.380(4) . ?
C219 H219 0.9500 . ?
C220 C221 1.369(4) . ?
C220 H220 0.9500 . ?
C221 C222 1.384(3) . ?
C221 H221 0.9500 . ?
C222 H222 0.9500 . ?
C223 C228 1.384(3) . ?
C223 C224 1.385(3) . ?
C224 C225 1.385(3) . ?
C224 H224 0.9500 . ?
C225 C226 1.365(4) . ?
C225 H225 0.9500 . ?
C226 C227 1.365(4) . ?
C226 H226 0.9500 . ?
C227 C228 1.394(3) . ?
C227 H227 0.9500 . ?
C228 H228 0.9500 . ?
C229 C234 1.388(3) . ?
C229 C230 1.392(3) . ?
C230 C231 1.386(3) . ?
C230 H230 0.9500 . ?
C231 C232 1.381(3) . ?
C231 H231 0.9500 . ?
C232 C233 1.386(3) . ?
C232 H232 0.9500 . ?
C233 C234 1.388(3) . ?
C233 H233 0.9500 . ?
C234 H234 0.9500 . ?
